data_2001427
loop_
_publ_author_name
'Blackburn, A. C.'
'Gerkin, R. E.'

_publ_section_title
;
 Structure of tetraaquacalcium perbromate
;
_journal_issue 8
_journal_name_full 'Acta Crystallographica Section C'
_journal_page_first 1439
_journal_page_last 1442
_journal_paper_doi 10.1107/S0108270193001714
_journal_volume 49
_journal_year 1993
_chemical_formula_moiety 'Ca1 H8 O4,Br2 O8'
_chemical_formula_sum 'Br2 Ca H8 O12'
_chemical_formula_weight 399.945
_space_group_IT_number 2
_space_group_name_Hall '-P 1'
_space_group_name_H-M_alt 'P -1'
_symmetry_cell_setting triclinic
_symmetry_space_group_name_Hall '-P 1'
_symmetry_space_group_name_H-M 'P -1'
_atom_type_scat_source ' Ca, O, Br: Cromer & Waber (1974); H: Stewart, Davidson & Simpson (1965)'
_cell_angle_alpha 80.643(9)
_cell_angle_beta 89.160(12)
_cell_angle_gamma 89.750(10)
_cell_formula_units_Z 2
_cell_length_a 5.6218(9)
_cell_length_b 8.0058(7)
_cell_length_c 11.9924(16)
_cell_measurement_reflns_used 25
_cell_measurement_temperature 296
_cell_measurement_theta_max 15.0
_cell_measurement_theta_min 14.2
_cell_volume 532.50(12)
_diffrn_measurement_device 'Rigaku AFC5S'
_diffrn_measurement_method \w-2\q
_diffrn_radiation_type MoK\a
_diffrn_radiation_wavelength 0.71073
_diffrn_reflns_av_R_equivalents 0.009
_diffrn_reflns_limit_h_max 7
_diffrn_reflns_limit_h_min 0
_diffrn_reflns_limit_k_max 10
_diffrn_reflns_limit_k_min -10
_diffrn_reflns_limit_l_max 15
_diffrn_reflns_limit_l_min -15
_diffrn_reflns_number 2697
_diffrn_reflns_theta_max 27.5
_diffrn_standards_decay_% +-2.2
_diffrn_standards_interval_count 150
_diffrn_standards_number 6
_exptl_absorpt_coefficient_mu 8.06
_exptl_absorpt_correction_T_max 1.000
_exptl_absorpt_correction_T_min 0.709
_exptl_absorpt_correction_type 'empirical, 6 \y-scans'
_exptl_crystal_colour Colorless
_exptl_crystal_density_diffrn 2.494
_exptl_crystal_description Rod
_exptl_crystal_size_max 0.31
_exptl_crystal_size_mid 0.19
_exptl_crystal_size_min 0.15
_refine_diff_density_max '0.49; 0.8\%A from Br(1)'
_refine_diff_density_min '-0.50; 0.8 \%A from Br(2)'
_refine_ls_extinction_coef 1.43E-6
_refine_ls_extinction_method 'Zachariasen (1963, 1968)'
_refine_ls_goodness_of_fit_obs 1.18
_refine_ls_hydrogen_treatment refall
_refine_ls_number_parameters 169
_refine_ls_number_reflns 1979
_refine_ls_R_factor_obs 0.021
_refine_ls_shift/esd_max 0.01
_refine_ls_structure_factor_coef F
_refine_ls_weighting_details w=\s~F~^-2^
_refine_ls_weighting_scheme calc
_refine_ls_wR_factor_obs 0.027
_reflns_number_observed 1979
_reflns_number_total 2447
_reflns_observed_criterion I>3\s(I)
_cod_data_source_file cr1042.cif
_cod_data_source_block cr1042_structure_1_of_1
_cod_depositor_comments
;
The following automatic conversions were performed:

'_refine_ls_weighting_scheme' value 'w=\s~F~^-2^' was changed to
'calc'. New tag '_refine_ls_weighting_details' was created. The value
of the new tag was set to 'w=\s~F~^-2^'.

Automatic conversion script
Id: cif_fix_values 3143 2015-03-26 13:38:13Z robertas 
;
_cod_original_formula_sum 'Br2 Ca1 H8 O12'
_cod_database_code 2001427

loop_
_space_group_symop_id
_space_group_symop_operation_xyz
1 x,y,z
2 -x,-y,-z

loop_
_atom_site_label
_atom_site_fract_x
_atom_site_fract_y
_atom_site_fract_z
Br(1) .25767(5) .17081(4) .05633(2)
Br(2) .16532(6) .32122(4) .41698(3)
Ca .01567(11) .23131(8) .74262(5)
O(1) -.2335(5) .3804(4) .8603(2)
O(2) -.2764(6) .1298(4) .6332(3)
O(3) .2534(5) -.0134(3) .7347(3)
O(4) .2999(6) .4408(4) .7540(3)
O(11) .2335(5) .1439(3) -.0729(2)
O(12) .0522(4) .2950(3) .0889(2)
O(13) .5158(4) .2486(3) .0730(2)
O(14) .2418(5) -.0103(3) .1355(2)
O(21) -.1007(4) .2578(3) .3956(2)
O(22) .1692(5) .5254(3) .3931(2)
O(23) .2364(4) .2553(3) .5459(2)
O(24) .3552(5) .2522(3) .3352(2)
H(1) -.272(8) .346(5) .912(4)
H(2) -.180(7) .470(5) .878(3)
H(3) -.351(12) .071(8) .651(6)
H(4) -.312(11) .184(7) .554(5)
H(5) .217(8) -.075(5) .700(4)
H(6) .293(8) -.056(5) .787(4)
H(7) .286(8) .500(5) .722(4)
H(8) .448(9) .419(5) .793(4)

loop_
_geom_angle_atom_site_label_1
_geom_angle_atom_site_label_2
_geom_angle_atom_site_label_3
_geom_angle
_geom_angle_publ_flag
O(1) Ca O(3) 145.79(10) yes
O(1) Ca O(14)iv 73.01(9) yes
O(2) Ca O(4) 146.70(11) yes
O(2) Ca P(22)ii 69.39(9) yes
O(3) Ca O(11)iii 69.37(9) yes
O(4) Ca P(11)iii 73.10(11) yes
O(11)iii Ca O(22) 146.34(8) yes
O(14)iv Ca O(4) 142.22(11) yes
O(14)iv Ca O(2) 69.49(10) yes
O(23) Ca O(1) 144.41111(9) yes
O(23) Ca O(3) 69.46(9) yes
O(11) Br(1) O(12) 110.43(13) yes
O(11) Br(1) O(13) 108.97(13) yes
O(11) Br(1) O(14) 108.45(13) yes
O(12) Br(1) P(13) 110.37(13) yes
O(12) Br(1) O(14) 110.86(13) yes
O(13) Br(1) O(14) 107.68(13) yes
O(21) Br(2) O(22) 108.71(13) yes
O(21) Br(2) O(23) 109.42(13) yes
O(21) Br(2) O(24) 111.37(14) yes
O(22) Br(2) O(23) 109.35(13) yes
O(22) Br(2) O(24) 108.84(13) yes
O(23) Br(2) O(24) 109.12(14) yes
H(1) O(1) H(2) 97(4) yes
H(3) O(2) H(4) 111(6) yes
H(5) O(3) H(6) 109(5) yes
H(7) O(4) H(8) 121(5) yes

loop_
_geom_bond_atom_site_label_1
_geom_bond_atom_site_label_2
_geom_bond_distance
_geom_bond_publ_flag
Ca O(1) 2.419(3) yes
Ca O(2) 2.345(3) yes
Ca O(3) 2.381(3) yes
Ca O(4) 2.343(3) yes
Ca O(11)iii 2.540(2) yes
Ca O(14)iv 2.546(2) yes
Ca O(22)ii 2.554(2) yes
Ca O(23) 2.628(2) yes
Br(1) O(11) 1.606(2) yes
Br(1) O(12) 1.606(2) yes
Br(1) O(13) 1.609(2) yes
Br(1) O(14) 1.601(2) yes
Br(2) O(21) 1.619(2) yes
Br(2) O(22) 1.613(2) yes
Br(2) O(23) 1.606(2) yes
Br(2) O(24) 1.596(3) yes
O(1) H(1) 0.68(4) yes
O(1) H(2) 0.84(4) yes
O(2) H(3) 0.64(7) yes
O(2) H(4) 1.00(6) yes
O(3) H(5) 0.73(4) yes
O(3) H(6) 0.70(4) yes
O(4) H(7) 0.57(4) yes
O(4) H(8) 0.96(5) yes
